data_4517872
loop_
_publ_author_name
'Duraisamy, Ramesh'
'Liebing, Phil'
'Harmgarth, Nicole'
'Lorenz, Volker'
'Hilfert, Liane'
'Feneberg, Martin'
'Goldhahn, R\"udiger'
'Engelhardt, Felix'
'Edelmann, Frank T.'

_publ_section_title
;
 Rubidium and Cesium Enediamide Complexes Derived from Bulky
 1,4-Diazadienes
;
_journal_name_full 'ACS Omega'
_journal_paper_doi 10.1021/acsomega.0c02414
_journal_year 2020
_chemical_formula_moiety 'C32 H51 Cs2 N2 O3'
_chemical_formula_sum 'C32 H51 Cs2 N2 O3'
_chemical_formula_weight 777.56
_space_group_crystal_system triclinic
_space_group_IT_number 2
_space_group_name_Hall '-P 1'
_space_group_name_H-M_alt 'P -1'
_atom_sites_solution_hydrogens geom
_atom_sites_solution_primary heavy
_atom_sites_solution_secondary difmap
_audit_creation_method SHELXL-2016/4
_cell_angle_alpha 64.885(4)
_cell_angle_beta 85.879(5)
_cell_angle_gamma 69.433(5)
_cell_formula_units_Z 2
_cell_length_a 11.0782(7)
_cell_length_b 13.4018(8)
_cell_length_c 13.8529(8)
_cell_measurement_reflns_used 20376
_cell_measurement_temperature 153(2)
_cell_measurement_theta_max 29.166
_cell_measurement_theta_min 1.972
_cell_volume 1736.3(2)
_computing_cell_refinement 'X-Area (STOE & Cie, 2002)'
_computing_data_collection 'X-Area (STOE & Cie, 2002)'
_computing_data_reduction 'X-Area and X-Red (STOE & Cie, 2002)'
_computing_molecular_graphics 'Diamond (Brandenburg, 1997)'
_computing_publication_material 'SHELXL-2016/4 (Sheldrick, 2016)'
_computing_structure_refinement 'SHELXL-2016/4 (Sheldrick, 2016)'
_computing_structure_solution 'SIR-97 (Altamore et al., 1997)'
_diffrn_ambient_temperature 153(2)
_diffrn_detector_area_resol_mean 6.67
_diffrn_measured_fraction_theta_full 0.997
_diffrn_measured_fraction_theta_max 0.997
_diffrn_measurement_device_type 'STOE IPDS 2T'
_diffrn_measurement_method 'area detector'
_diffrn_radiation_type MoK\a
_diffrn_radiation_wavelength 0.71073
_diffrn_reflns_av_R_equivalents 0.0413
_diffrn_reflns_av_unetI/netI 0.0379
_diffrn_reflns_Laue_measured_fraction_full 0.997
_diffrn_reflns_Laue_measured_fraction_max 0.997
_diffrn_reflns_limit_h_max 13
_diffrn_reflns_limit_h_min -13
_diffrn_reflns_limit_k_max 13
_diffrn_reflns_limit_k_min -16
_diffrn_reflns_limit_l_max 17
_diffrn_reflns_limit_l_min -17
_diffrn_reflns_number 15109
_diffrn_reflns_point_group_measured_fraction_full 0.997
_diffrn_reflns_point_group_measured_fraction_max 0.997
_diffrn_reflns_theta_full 25.242
_diffrn_reflns_theta_max 25.999
_diffrn_reflns_theta_min 2.144
_diffrn_source 'fine-focus sealed tube'
_exptl_absorpt_coefficient_mu 2.131
_exptl_absorpt_correction_T_max 0.7697
_exptl_absorpt_correction_T_min 0.6066
_exptl_absorpt_correction_type numerical
_exptl_absorpt_process_details 'X-Area and X-Red (STOE & Cie, 2002)'
_exptl_crystal_colour red
_exptl_crystal_density_diffrn 1.487
_exptl_crystal_description rod
_exptl_crystal_F_000 782
_exptl_crystal_size_max 0.350
_exptl_crystal_size_mid 0.160
_exptl_crystal_size_min 0.140
_refine_diff_density_max 0.748
_refine_diff_density_min -0.683
_refine_diff_density_rms 0.075
_refine_ls_extinction_method none
_refine_ls_goodness_of_fit_ref 0.990
_refine_ls_hydrogen_treatment constr
_refine_ls_matrix_type full
_refine_ls_number_parameters 401
_refine_ls_number_reflns 6806
_refine_ls_number_restraints 136
_refine_ls_restrained_S_all 0.999
_refine_ls_R_factor_all 0.0351
_refine_ls_R_factor_gt 0.0251
_refine_ls_shift/su_max 0.002
_refine_ls_shift/su_mean 0.000
_refine_ls_structure_factor_coef Fsqd
_refine_ls_weighting_details 'w=1/[\s^2^(Fo^2^)+(0.0307P)^2^] where P=(Fo^2^+2Fc^2^)/3'
_refine_ls_weighting_scheme calc
_refine_ls_wR_factor_gt 0.0546
_refine_ls_wR_factor_ref 0.0572
_reflns_Friedel_coverage 0.000
_reflns_number_gt 5688
_reflns_number_total 6806
_reflns_threshold_expression 'I > 2\s(I)'
_cod_data_source_file ao0c02414_si_002.cif
_cod_data_source_block li0231
_cod_database_code 4517872
_shelx_shelxl_version_number 2016/4
_shelx_space_group_comment
;
The symmetry employed for this shelxl refinement is uniquely defined
by the following loop, which should always be used as a source of
symmetry information in preference to the above space-group names.
They are only intended as comments.
;
_shelx_estimated_absorpt_t_min 0.523
_shelx_estimated_absorpt_t_max 0.755

loop_
_space_group_symop_operation_xyz
'x, y, z'
'-x, -y, -z'

loop_
_atom_site_label
_atom_site_type_symbol
_atom_site_fract_x
_atom_site_fract_y
_atom_site_fract_z
_atom_site_U_iso_or_equiv
_atom_site_adp_type
_atom_site_occupancy
_atom_site_site_symmetry_order
_atom_site_calc_flag
_atom_site_refinement_flags_posn
_atom_site_refinement_flags_adp
_atom_site_refinement_flags_occupancy
_atom_site_disorder_assembly
_atom_site_disorder_group
C1 C 1.0980(2) -0.0329(2) 0.2372(2) 0.0207(5) Uani 1 1 d . . . . .
H1 H 1.185637 -0.048536 0.220885 0.025 Uiso 1 1 calc R U . . .
C2 C 1.0460(2) 0.0486(2) 0.2781(2) 0.0198(5) Uani 1 1 d . . . . .
H2 H 1.097255 0.091410 0.280685 0.024 Uiso 1 1 calc R U . . .
C3 C 1.0913(2) -0.1949(2) 0.20671(18) 0.0186(5) Uani 1 1 d . . . . .
C4 C 1.2259(2) -0.2715(2) 0.23189(19) 0.0197(5) Uani 1 1 d . . . . .
C5 C 1.2700(2) -0.3646(2) 0.2029(2) 0.0270(6) Uani 1 1 d . . . . .
H3 H 1.360071 -0.409424 0.214754 0.032 Uiso 1 1 calc R U . . .
C6 C 1.1901(3) -0.3956(2) 0.1578(2) 0.0317(6) Uani 1 1 d . . . . .
H4 H 1.224125 -0.457960 0.136243 0.038 Uiso 1 1 calc R U . . .
C7 C 1.0584(3) -0.3324(2) 0.1450(2) 0.0290(6) Uani 1 1 d . . . . .
H5 H 1.000862 -0.355959 0.119403 0.035 Uiso 1 1 calc R U . . .
C8 C 1.0082(2) -0.2361(2) 0.1685(2) 0.0230(5) Uani 1 1 d . . . . .
C9 C 1.3231(2) -0.2632(2) 0.2983(2) 0.0244(5) Uani 1 1 d . . . . .
H6 H 1.273462 -0.209996 0.331972 0.029 Uiso 1 1 calc R U . . .
C10 C 1.3972(3) -0.3834(3) 0.3883(3) 0.0412(8) Uani 1 1 d . . . . .
H7 H 1.456573 -0.374635 0.430733 0.049 Uiso 1 1 calc R U . . .
H8 H 1.446758 -0.437608 0.357482 0.049 Uiso 1 1 calc R U . . .
H9 H 1.335817 -0.415029 0.434381 0.049 Uiso 1 1 calc R U . . .
C11 C 1.4188(3) -0.2108(3) 0.2305(3) 0.0457(8) Uani 1 1 d . . . . .
H11 H 1.471349 -0.197537 0.274640 0.055 Uiso 1 1 calc R U . . .
H12 H 1.371248 -0.135613 0.170674 0.055 Uiso 1 1 calc R U . . .
H10 H 1.475234 -0.265427 0.202642 0.055 Uiso 1 1 calc R U . . .
C12 C 0.8627(2) -0.1716(2) 0.1520(2) 0.0275(6) Uani 1 1 d . . . . .
H13 H 0.842131 -0.116147 0.186443 0.033 Uiso 1 1 calc R U . . .
C13 C 0.7883(3) -0.2548(3) 0.2040(3) 0.0523(9) Uani 1 1 d . . . . .
H14 H 0.695529 -0.208904 0.195220 0.063 Uiso 1 1 calc R U . . .
H16 H 0.817529 -0.300615 0.280421 0.063 Uiso 1 1 calc R U . . .
H15 H 0.804099 -0.308479 0.169831 0.063 Uiso 1 1 calc R U . . .
C14 C 0.8190(3) -0.0980(3) 0.0324(3) 0.0447(8) Uani 1 1 d . . . . .
H18 H 0.727258 -0.048705 0.023128 0.054 Uiso 1 1 calc R U . . .
H19 H 0.831191 -0.150503 -0.002472 0.054 Uiso 1 1 calc R U . . .
H17 H 0.870533 -0.047577 0.000142 0.054 Uiso 1 1 calc R U . . .
C15 C 0.8650(2) 0.1758(2) 0.3262(2) 0.0222(5) Uani 1 1 d . . . . .
C16 C 0.7622(2) 0.1767(2) 0.3965(2) 0.0268(6) Uani 1 1 d . . . . .
C17 C 0.6981(3) 0.2748(3) 0.4151(2) 0.0333(6) Uani 1 1 d . . . . .
H20 H 0.630698 0.273136 0.461517 0.040 Uiso 1 1 calc R U . . .
C18 C 0.7294(3) 0.3763(3) 0.3679(3) 0.0371(7) Uani 1 1 d . . . . .
H21 H 0.687250 0.441480 0.384435 0.045 Uiso 1 1 calc R U . . .
C19 C 0.8222(3) 0.3799(2) 0.2970(2) 0.0312(6) Uani 1 1 d . . . . .
H22 H 0.842940 0.449369 0.263869 0.037 Uiso 1 1 calc R U . . .
C20 C 0.8880(2) 0.2852(2) 0.2712(2) 0.0227(5) Uani 1 1 d . . . . .
C21 C 0.7277(3) 0.0671(3) 0.4525(2) 0.0329(6) Uani 1 1 d . . . . .
H23 H 0.811167 -0.000551 0.483958 0.039 Uiso 1 1 calc R U . . .
C22 C 0.6435(3) 0.0648(3) 0.5445(3) 0.0436(8) Uani 1 1 d . . . . .
H26 H 0.633393 -0.012094 0.580099 0.052 Uiso 1 1 calc R U . . .
H25 H 0.558277 0.126902 0.516676 0.052 Uiso 1 1 calc R U . . .
H24 H 0.684589 0.078228 0.595953 0.052 Uiso 1 1 calc R U . . .
C23 C 0.6656(4) 0.0425(3) 0.3737(3) 0.0496(9) Uani 1 1 d . . . . .
H28 H 0.650298 -0.031842 0.411999 0.059 Uiso 1 1 calc R U . . .
H29 H 0.723646 0.036842 0.317918 0.059 Uiso 1 1 calc R U . . .
H27 H 0.583013 0.106883 0.340689 0.059 Uiso 1 1 calc R U . . .
C24 C 0.9712(2) 0.3108(2) 0.1782(2) 0.0259(5) Uani 1 1 d . . . . .
H30 H 0.998915 0.242129 0.159504 0.031 Uiso 1 1 calc R U . . .
C25 C 1.0934(3) 0.3247(3) 0.2062(3) 0.0408(8) Uani 1 1 d . . . . .
H31 H 1.141841 0.344218 0.142979 0.049 Uiso 1 1 calc R U . . .
H33 H 1.147414 0.250810 0.264016 0.049 Uiso 1 1 calc R U . . .
H32 H 1.069190 0.388193 0.229544 0.049 Uiso 1 1 calc R U . . .
C26 C 0.8924(3) 0.4205(2) 0.0794(2) 0.0351(7) Uani 1 1 d . . . . .
H35 H 0.942714 0.428105 0.017184 0.042 Uiso 1 1 calc R U . . .
H36 H 0.872767 0.490716 0.092442 0.042 Uiso 1 1 calc R U . . .
H34 H 0.811429 0.412658 0.065569 0.042 Uiso 1 1 calc R U . . .
C27 C 0.5350(4) 0.3888(4) 0.1609(3) 0.0643(11) Uani 1 1 d D U . . .
H38 H 0.615530 0.385743 0.189111 0.077 Uiso 1 1 calc R U . . .
H39 H 0.492308 0.346140 0.220178 0.077 Uiso 1 1 calc R U . . .
H37 H 0.477524 0.471116 0.123463 0.077 Uiso 1 1 calc R U . . .
C28A C 0.4385(4) 0.3261(6) 0.0768(6) 0.0493(16) Uani 0.582(8) 1 d D U P A 1
H40A H 0.372151 0.405105 0.037136 0.059 Uiso 0.582(8) 1 calc R U P A 1
H41A H 0.408918 0.287527 0.147678 0.059 Uiso 0.582(8) 1 calc R U P A 1
C29A C 0.4588(7) 0.2536(6) 0.0159(7) 0.0531(17) Uani 0.582(8) 1 d D U P A 1
H42A H 0.373685 0.253501 -0.001370 0.064 Uiso 0.582(8) 1 calc R U P A 1
H43A H 0.492753 0.292207 -0.052705 0.064 Uiso 0.582(8) 1 calc R U P A 1
C30A C 0.4859(17) 0.0633(12) 0.1515(13) 0.059(3) Uani 0.582(8) 1 d D U P A 1
H44A H 0.550893 -0.015156 0.191167 0.071 Uiso 0.582(8) 1 calc R U P A 1
H45A H 0.415080 0.056080 0.119533 0.071 Uiso 0.582(8) 1 calc R U P A 1
H46A H 0.451806 0.100034 0.200388 0.071 Uiso 0.582(8) 1 calc R U P A 1
C28B C 0.4814(8) 0.3482(7) 0.0076(7) 0.052(2) Uani 0.418(8) 1 d D U P A 2
H40B H 0.530811 0.336785 -0.051675 0.062 Uiso 0.418(8) 1 calc R U P A 2
H41B H 0.410141 0.425761 -0.021271 0.062 Uiso 0.418(8) 1 calc R U P A 2
C29B C 0.4324(8) 0.2504(8) 0.0683(9) 0.053(2) Uani 0.418(8) 1 d D U P A 2
H42B H 0.395482 0.256674 0.133647 0.063 Uiso 0.418(8) 1 calc R U P A 2
H43B H 0.364089 0.253587 0.023648 0.063 Uiso 0.418(8) 1 calc R U P A 2
C30B C 0.504(2) 0.0408(16) 0.138(2) 0.056(4) Uani 0.418(8) 1 d D U P A 2
H44B H 0.581509 -0.030390 0.167737 0.067 Uiso 0.418(8) 1 calc R U P A 2
H45B H 0.458965 0.039294 0.080559 0.067 Uiso 0.418(8) 1 calc R U P A 2
H46B H 0.446115 0.043654 0.194633 0.067 Uiso 0.418(8) 1 calc R U P A 2
C32 C 0.9337(4) -0.4935(3) 0.5177(3) 0.0563(10) Uani 1 1 d . . . . .
H47 H 0.881949 -0.505447 0.470934 0.068 Uiso 1 1 calc R U . . .
H48 H 0.938162 -0.552468 0.592205 0.068 Uiso 1 1 calc R U . . .
C31 C 0.7496(5) -0.3554(4) 0.5419(4) 0.0839(15) Uani 1 1 d . . . . .
H49 H 0.715825 -0.276759 0.540826 0.101 Uiso 1 1 calc R U . . .
H50 H 0.749947 -0.414603 0.614427 0.101 Uiso 1 1 calc R U . . .
H51 H 0.694441 -0.358899 0.492083 0.101 Uiso 1 1 calc R U . . .
N1 N 1.03161(18) -0.09367(18) 0.21813(17) 0.0208(4) Uani 1 1 d . . . . .
N2 N 0.92531(19) 0.07357(18) 0.31597(17) 0.0218(4) Uani 1 1 d . . . . .
O1 O 0.5632(2) 0.3365(2) 0.0897(2) 0.0628(8) Uani 1 1 d D U . . .
O2A O 0.5443(11) 0.1347(7) 0.0687(7) 0.054(2) Uani 0.582(8) 1 d D U P A 1
O2B O 0.5403(12) 0.1427(9) 0.0963(9) 0.043(2) Uani 0.418(8) 1 d D U P A 2
O3 O 0.8763(3) -0.3781(2) 0.5110(2) 0.0627(7) Uani 1 1 d . . . . .
CS1 Cs 1.00465(2) -0.19079(2) 0.45392(2) 0.03078(6) Uani 1 1 d . . . . .
CS2 Cs 0.82463(2) 0.14824(2) 0.08007(2) 0.02754(5) Uani 1 1 d . . . . .

loop_
_atom_site_aniso_label
_atom_site_aniso_U_11
_atom_site_aniso_U_22
_atom_site_aniso_U_33
_atom_site_aniso_U_23
_atom_site_aniso_U_13
_atom_site_aniso_U_12
C1 0.0168(11) 0.0164(11) 0.0224(13) -0.0051(10) -0.0006(9) -0.0021(9)
C2 0.0230(11) 0.0140(11) 0.0195(12) -0.0031(10) -0.0018(9) -0.0076(9)
C3 0.0222(11) 0.0149(11) 0.0148(12) -0.0039(9) 0.0013(9) -0.0050(9)
C4 0.0206(11) 0.0188(11) 0.0186(12) -0.0079(10) 0.0036(9) -0.0060(9)
C5 0.0258(12) 0.0217(13) 0.0289(14) -0.0115(11) -0.0003(10) -0.0018(10)
C6 0.0377(15) 0.0216(13) 0.0371(16) -0.0170(12) -0.0006(12) -0.0056(11)
C7 0.0348(14) 0.0264(14) 0.0319(15) -0.0159(12) -0.0022(12) -0.0122(12)
C8 0.0241(12) 0.0231(12) 0.0204(13) -0.0066(10) 0.0017(10) -0.0101(10)
C9 0.0203(11) 0.0240(13) 0.0277(14) -0.0138(11) -0.0012(10) -0.0024(10)
C10 0.0416(16) 0.0310(15) 0.0387(18) -0.0194(14) -0.0149(14) 0.0101(13)
C11 0.0309(15) 0.061(2) 0.063(2) -0.0380(19) 0.0142(15) -0.0232(15)
C12 0.0233(12) 0.0314(14) 0.0281(15) -0.0122(12) -0.0008(11) -0.0099(11)
C13 0.0353(16) 0.048(2) 0.074(3) -0.0205(19) 0.0111(16) -0.0233(15)
C14 0.0360(16) 0.051(2) 0.0362(18) -0.0196(16) -0.0072(13) 0.0000(14)
C15 0.0222(11) 0.0231(12) 0.0211(13) -0.0099(10) -0.0004(9) -0.0070(10)
C16 0.0243(12) 0.0320(14) 0.0254(14) -0.0136(12) 0.0028(10) -0.0099(11)
C17 0.0273(13) 0.0411(17) 0.0321(16) -0.0205(14) 0.0069(11) -0.0076(12)
C18 0.0392(16) 0.0296(15) 0.0412(18) -0.0232(14) 0.0038(13) -0.0007(13)
C19 0.0388(15) 0.0198(13) 0.0338(16) -0.0133(12) 0.0011(12) -0.0063(11)
C20 0.0265(12) 0.0194(12) 0.0221(13) -0.0095(10) 0.0013(10) -0.0071(10)
C21 0.0324(14) 0.0404(16) 0.0316(16) -0.0168(14) 0.0085(12) -0.0186(12)
C22 0.0372(16) 0.052(2) 0.0404(18) -0.0162(16) 0.0148(14) -0.0210(14)
C23 0.060(2) 0.067(2) 0.044(2) -0.0268(19) 0.0138(16) -0.0457(19)
C24 0.0308(13) 0.0174(12) 0.0281(14) -0.0082(11) 0.0030(11) -0.0090(10)
C25 0.0337(15) 0.0364(16) 0.056(2) -0.0196(16) 0.0051(14) -0.0167(13)
C26 0.0480(17) 0.0203(13) 0.0295(15) -0.0064(12) 0.0034(13) -0.0091(12)
C27 0.049(2) 0.066(3) 0.062(3) -0.032(2) -0.0010(18) 0.0037(19)
C28A 0.026(2) 0.053(3) 0.070(4) -0.035(3) -0.010(2) -0.001(2)
C29A 0.046(3) 0.057(3) 0.066(4) -0.038(3) -0.007(3) -0.013(2)
C30A 0.065(6) 0.053(6) 0.077(6) -0.034(4) -0.005(5) -0.031(5)
C28B 0.037(3) 0.050(4) 0.067(4) -0.034(3) -0.006(3) -0.001(3)
C29B 0.033(3) 0.055(3) 0.072(5) -0.033(4) -0.001(3) -0.010(3)
C30B 0.059(6) 0.050(6) 0.086(7) -0.044(5) 0.019(5) -0.033(6)
C32 0.066(2) 0.0345(17) 0.063(2) -0.0049(17) -0.0098(19) -0.0294(18)
C31 0.085(3) 0.056(3) 0.102(4) -0.019(3) 0.018(3) -0.035(2)
N1 0.0189(9) 0.0182(10) 0.0236(11) -0.0089(9) -0.0013(8) -0.0042(8)
N2 0.0256(10) 0.0191(10) 0.0226(11) -0.0101(9) 0.0038(8) -0.0091(8)
O1 0.0414(12) 0.0525(14) 0.097(2) -0.0521(15) -0.0278(13) 0.0120(11)
O2A 0.052(3) 0.049(3) 0.078(4) -0.043(3) 0.006(3) -0.017(2)
O2B 0.036(3) 0.041(3) 0.068(5) -0.038(3) 0.011(3) -0.016(2)
O3 0.0699(17) 0.0366(13) 0.079(2) -0.0120(14) 0.0016(15) -0.0309(12)
CS1 0.04272(11) 0.02159(9) 0.02483(10) -0.00440(7) 0.00180(7) -0.01447(7)
CS2 0.02423(8) 0.02090(9) 0.03022(10) -0.00642(7) -0.00379(6) -0.00428(6)

loop_
_atom_type_symbol
_atom_type_description
_atom_type_scat_dispersion_real
_atom_type_scat_dispersion_imag
_atom_type_scat_source
C C 0.0033 0.0016 'International Tables Vol C Tables 4.2.6.8 and 6.1.1.4'
H H 0.0000 0.0000 'International Tables Vol C Tables 4.2.6.8 and 6.1.1.4'
N N 0.0061 0.0033 'International Tables Vol C Tables 4.2.6.8 and 6.1.1.4'
O O 0.0106 0.0060 'International Tables Vol C Tables 4.2.6.8 and 6.1.1.4'
Cs Cs -0.3680 2.1192 'International Tables Vol C Tables 4.2.6.8 and 6.1.1.4'

loop_
_geom_angle_atom_site_label_1
_geom_angle_atom_site_label_2
_geom_angle_atom_site_label_3
_geom_angle
_geom_angle_site_symmetry_1
_geom_angle_site_symmetry_3
_geom_angle_publ_flag
C2 C1 N1 124.4(2) . . ?
C2 C1 CS1 80.36(15) . . ?
N1 C1 CS1 68.86(13) . . ?
C2 C1 CS2 76.70(13) . . ?
N1 C1 CS2 68.06(12) . . ?
CS1 C1 CS2 104.17(7) . . ?
C1 C2 N2 125.5(2) . . ?
C1 C2 CS1 75.18(15) . . ?
N2 C2 CS1 68.58(13) . . ?
C1 C2 CS2 79.42(14) . . ?
N2 C2 CS2 71.44(13) . . ?
CS1 C2 CS2 103.51(7) . . ?
N1 C3 C4 129.3(2) . . ?
N1 C3 C8 115.9(2) . . ?
C4 C3 C8 114.7(2) . . ?
N1 C3 CS1 57.11(12) . . ?
C4 C3 CS1 102.04(14) . . ?
C8 C3 CS1 110.65(15) . . ?
N1 C3 CS2 114.26(15) . 2_755 ?
C4 C3 CS2 82.02(14) . 2_755 ?
C8 C3 CS2 74.04(13) . 2_755 ?
CS1 C3 CS2 171.18(7) . 2_755 ?
C5 C4 C3 119.8(2) . . ?
C5 C4 C9 116.3(2) . . ?
C3 C4 C9 123.7(2) . . ?
C5 C4 CS2 70.65(15) . 2_755 ?
C3 C4 CS2 76.54(13) . 2_755 ?
C9 C4 CS2 128.45(16) . 2_755 ?
C6 C5 C4 123.6(2) . . ?
C6 C5 CS2 71.23(16) . 2_755 ?
C4 C5 CS2 88.61(15) . 2_755 ?
C5 C6 C7 117.4(2) . . ?
C5 C6 CS2 86.89(17) . 2_755 ?
C7 C6 CS2 80.57(17) . 2_755 ?
C8 C7 C6 122.0(2) . . ?
C8 C7 CS2 85.99(17) . 2_755 ?
C6 C7 CS2 76.80(17) . 2_755 ?
C7 C8 C3 121.5(2) . . ?
C7 C8 C12 118.6(2) . . ?
C3 C8 C12 119.9(2) . . ?
C7 C8 CS2 72.29(16) . 2_755 ?
C3 C8 CS2 83.93(14) . 2_755 ?
C12 C8 CS2 113.95(16) . 2_755 ?
C11 C9 C4 112.5(2) . . ?
C11 C9 C10 109.5(2) . . ?
C4 C9 C10 111.5(2) . . ?
C8 C12 C13 112.5(2) . . ?
C8 C12 C14 110.2(2) . . ?
C13 C12 C14 110.9(3) . . ?
C8 C12 CS2 103.85(15) . . ?
C13 C12 CS2 139.0(2) . . ?
C14 C12 CS2 71.48(17) . . ?
N2 C15 C20 127.4(2) . . ?
N2 C15 C16 116.5(2) . . ?
C20 C15 C16 116.1(2) . . ?
N2 C15 CS1 114.85(15) . 2_756 ?
C20 C15 CS1 79.79(14) . 2_756 ?
C16 C15 CS1 76.52(14) . 2_756 ?
N2 C15 CS2 57.60(13) . . ?
C20 C15 CS2 93.94(15) . . ?
C16 C15 CS2 119.44(16) . . ?
CS1 C15 CS2 163.85(8) 2_756 . ?
C17 C16 C15 120.8(3) . . ?
C17 C16 C21 120.0(3) . . ?
C15 C16 C21 119.1(2) . . ?
C17 C16 CS1 75.58(16) . 2_756 ?
C15 C16 CS1 80.02(14) . 2_756 ?
C21 C16 CS1 113.86(17) . 2_756 ?
C16 C17 C18 122.0(3) . . ?
C16 C17 CS1 81.64(15) . 2_756 ?
C18 C17 CS1 76.70(17) . 2_756 ?
C19 C18 C17 118.5(3) . . ?
C19 C18 CS1 81.40(17) . 2_756 ?
C17 C18 CS1 79.91(17) . 2_756 ?
C18 C19 C20 122.7(3) . . ?
C18 C19 CS1 75.73(17) . 2_756 ?
C20 C19 CS1 83.70(15) . 2_756 ?
C19 C20 C15 119.6(2) . . ?
C19 C20 C24 115.7(2) . . ?
C15 C20 C24 124.4(2) . . ?
C19 C20 CS1 73.59(15) . 2_756 ?
C15 C20 CS1 77.02(14) . 2_756 ?
C24 C20 CS1 124.75(15) . 2_756 ?
C16 C21 C22 115.3(3) . . ?
C16 C21 C23 111.9(3) . . ?
C22 C21 C23 109.5(3) . . ?
C21 C23 CS1 75.06(18) . . ?
C20 C24 C25 112.6(2) . . ?
C20 C24 C26 110.6(2) . . ?
C25 C24 C26 110.4(2) . . ?
C20 C24 CS2 86.65(14) . . ?
C25 C24 CS2 147.64(18) . . ?
C26 C24 CS2 84.44(15) . . ?
O1 C28A C29A 107.0(5) . . ?
O2A C29A C28A 115.7(6) . . ?
O2A C29A CS2 53.5(6) . . ?
C28A C29A CS2 89.5(3) . . ?
O1 C28B C29B 100.7(7) . . ?
O2B C29B C28B 106.9(9) . . ?
O3 C32 C32 107.3(4) . 2_746 ?
O3 C32 CS1 164.4(2) . 2_746 ?
C32 C32 CS1 88.1(3) 2_746 2_746 ?
C3 N1 C1 123.1(2) . . ?
C3 N1 CS1 100.54(14) . . ?
C1 N1 CS1 85.68(14) . . ?
C3 N1 CS2 134.63(15) . . ?
C1 N1 CS2 87.48(13) . . ?
CS1 N1 CS2 115.70(6) . . ?
C15 N2 C2 121.8(2) . . ?
C15 N2 CS1 138.37(17) . . ?
C2 N2 CS1 86.46(13) . . ?
C15 N2 CS2 100.97(14) . . ?
C2 N2 CS2 83.95(14) . . ?
CS1 N2 CS2 112.76(6) . . ?
C27 O1 C28B 130.0(4) . . ?
C27 O1 C28A 100.5(3) . . ?
C27 O1 CS2 127.99(19) . . ?
C28B O1 CS2 101.9(4) . . ?
C28A O1 CS2 120.9(3) . . ?
C29A O2A C30A 112.1(10) . . ?
C29A O2A CS2 105.5(7) . . ?
C30A O2A CS2 128.0(9) . . ?
C29B O2B C30B 113.2(14) . . ?
C29B O2B CS2 119.4(8) . . ?
C30B O2B CS2 127.2(12) . . ?
C31 O3 C32 112.3(3) . . ?
C31 O3 CS1 120.1(2) . . ?
C32 O3 CS1 127.5(2) . . ?
N1 CS1 N2 58.58(6) . . ?
N1 CS1 O3 108.34(7) . . ?
N2 CS1 O3 135.87(6) . . ?
N1 CS1 C1 25.46(6) . . ?
N2 CS1 C1 46.03(6) . . ?
O3 CS1 C1 133.64(7) . . ?
N1 CS1 C2 45.50(6) . . ?
N2 CS1 C2 24.96(6) . . ?
O3 CS1 C2 149.11(7) . . ?
C1 CS1 C2 24.47(6) . . ?
N1 CS1 C18 120.32(6) . 2_756 ?
N2 CS1 C18 128.78(7) . 2_756 ?
O3 CS1 C18 94.90(7) . 2_756 ?
C1 CS1 C18 108.15(7) . 2_756 ?
C2 CS1 C18 112.25(7) . 2_756 ?
N1 CS1 C17 107.97(6) . 2_756 ?
N2 CS1 C17 105.61(7) . 2_756 ?
O3 CS1 C17 118.27(7) . 2_756 ?
C1 CS1 C17 89.46(7) . 2_756 ?
C2 CS1 C17 89.37(7) . 2_756 ?
C18 CS1 C17 23.40(7) 2_756 2_756 ?
N1 CS1 C19 143.11(6) . 2_756 ?
N2 CS1 C19 133.68(6) . 2_756 ?
O3 CS1 C19 83.79(7) . 2_756 ?
C1 CS1 C19 129.29(6) . 2_756 ?
C2 CS1 C19 126.75(6) . 2_756 ?
C18 CS1 C19 22.88(7) 2_756 2_756 ?
C17 CS1 C19 40.02(7) 2_756 2_756 ?
N1 CS1 C3 22.34(5) . . ?
N2 CS1 C3 80.86(5) . . ?
O3 CS1 C3 93.81(7) . . ?
C1 CS1 C3 41.73(6) . . ?
C2 CS1 C3 65.29(6) . . ?
C18 CS1 C3 106.42(6) 2_756 . ?
C17 CS1 C3 102.03(6) 2_756 . ?
C19 CS1 C3 127.06(6) 2_756 . ?
N1 CS1 C16 113.59(6) . 2_756 ?
N2 CS1 C16 89.62(6) . 2_756 ?
O3 CS1 C16 130.41(7) . 2_756 ?
C1 CS1 C16 89.71(6) . 2_756 ?
C2 CS1 C16 80.38(6) . 2_756 ?
C18 CS1 C16 40.86(7) 2_756 2_756 ?
C17 CS1 C16 22.78(6) 2_756 2_756 ?
C19 CS1 C16 46.67(7) 2_756 2_756 ?
C3 CS1 C16 116.02(6) . 2_756 ?
N1 CS1 C15 134.07(6) . 2_756 ?
N2 CS1 C15 93.24(6) . 2_756 ?
O3 CS1 C15 116.44(7) . 2_756 ?
C1 CS1 C15 108.77(6) . 2_756 ?
C2 CS1 C15 93.25(6) . 2_756 ?
C18 CS1 C15 48.23(6) 2_756 2_756 ?
C17 CS1 C15 40.89(6) 2_756 2_756 ?
C19 CS1 C15 40.79(6) 2_756 2_756 ?
C3 CS1 C15 139.47(6) . 2_756 ?
C16 CS1 C15 23.46(6) 2_756 2_756 ?
N1 CS1 C20 153.30(6) . 2_756 ?
N2 CS1 C20 114.66(6) . 2_756 ?
O3 CS1 C20 93.70(7) . 2_756 ?
C1 CS1 C20 129.78(6) . 2_756 ?
C2 CS1 C20 116.40(6) . 2_756 ?
C18 CS1 C20 40.40(6) 2_756 2_756 ?
C17 CS1 C20 46.48(6) 2_756 2_756 ?
C19 CS1 C20 22.71(6) 2_756 2_756 ?
C3 CS1 C20 146.53(5) . 2_756 ?
C16 CS1 C20 40.14(6) 2_756 2_756 ?
C15 CS1 C20 23.19(6) 2_756 2_756 ?
N1 CS2 O1 142.86(7) . . ?
N1 CS2 N2 56.58(5) . . ?
O1 CS2 N2 93.13(6) . . ?
N1 CS2 O2B 112.75(19) . . ?
O1 CS2 O2B 49.90(19) . . ?
N2 CS2 O2B 104.8(2) . . ?
N1 CS2 O2A 112.80(15) . . ?
O1 CS2 O2A 54.86(15) . . ?
N2 CS2 O2A 111.65(17) . . ?
N1 CS2 C2 44.64(6) . . ?
O1 CS2 C2 114.27(6) . . ?
N2 CS2 C2 24.60(6) . . ?
O2B CS2 C2 127.7(2) . . ?
O2A CS2 C2 133.64(17) . . ?
N1 CS2 C1 24.46(6) . . ?
O1 CS2 C1 137.23(6) . . ?
N2 CS2 C1 44.30(6) . . ?
O2B CS2 C1 131.6(2) . . ?
O2A CS2 C1 133.93(16) . . ?
C2 CS2 C1 23.88(6) . . ?
N1 CS2 C6 136.80(6) . 2_755 ?
O1 CS2 C6 78.35(7) . 2_755 ?
N2 CS2 C6 130.86(6) . 2_755 ?
O2B CS2 C6 105.5(2) . 2_755 ?
O2A CS2 C6 102.44(16) . 2_755 ?
C2 CS2 C6 120.21(6) . 2_755 ?
C1 CS2 C6 122.82(6) . 2_755 ?
N1 CS2 C7 114.30(6) . 2_755 ?
O1 CS2 C7 99.51(7) . 2_755 ?
N2 CS2 C7 121.89(6) . 2_755 ?
O2B CS2 C7 126.4(2) . 2_755 ?
O2A CS2 C7 121.91(17) . 2_755 ?
C2 CS2 C7 103.87(6) . 2_755 ?
C1 CS2 C7 101.28(6) . 2_755 ?
C6 CS2 C7 22.62(6) 2_755 2_755 ?
N1 CS2 C15 77.91(5) . . ?
O1 CS2 C15 74.46(6) . . ?
N2 CS2 C15 21.43(5) . . ?
O2B CS2 C15 99.6(2) . . ?
O2A CS2 C15 107.33(16) . . ?
C2 CS2 C15 39.89(6) . . ?
C1 CS2 C15 62.99(6) . . ?
C6 CS2 C15 115.15(6) 2_755 . ?
C7 CS2 C15 114.03(6) 2_755 . ?
N1 CS2 C5 140.38(6) . 2_755 ?
O1 CS2 C5 76.45(7) . 2_755 ?
N2 CS2 C5 151.80(6) . 2_755 ?
O2B CS2 C5 88.6(2) . 2_755 ?
O2A CS2 C5 83.94(17) . 2_755 ?
C2 CS2 C5 141.20(6) . 2_755 ?
C1 CS2 C5 137.37(6) . 2_755 ?
C6 CS2 C5 21.89(6) 2_755 2_755 ?
C7 CS2 C5 37.98(6) 2_755 2_755 ?
C15 CS2 C5 133.15(6) . 2_755 ?
N1 CS2 C8 99.69(5) . 2_755 ?
O1 CS2 C8 116.93(7) . 2_755 ?
N2 CS2 C8 128.61(5) . 2_755 ?
O2B CS2 C8 126.5(2) . 2_755 ?
O2A CS2 C8 119.71(17) . 2_755 ?
C2 CS2 C8 105.37(6) . 2_755 ?
C1 CS2 C8 94.14(6) . 2_755 ?
C6 CS2 C8 38.97(6) 2_755 2_755 ?
C7 CS2 C8 21.72(6) 2_755 2_755 ?
C15 CS2 C8 128.93(6) . 2_755 ?
C5 CS2 C8 43.61(5) 2_755 2_755 ?

loop_
_geom_bond_atom_site_label_1
_geom_bond_atom_site_label_2
_geom_bond_distance
_geom_bond_site_symmetry_2
_geom_bond_publ_flag
C1 C2 1.372(4) . ?
C1 N1 1.381(3) . ?
C1 CS1 3.203(3) . ?
C1 CS2 3.332(2) . ?
C2 N2 1.381(3) . ?
C2 CS1 3.267(2) . ?
C2 CS2 3.299(2) . ?
C3 N1 1.356(3) . ?
C3 C4 1.447(3) . ?
C3 C8 1.452(3) . ?
C3 CS1 3.508(2) . ?
C3 CS2 3.848(2) 2_755 ?
C4 C5 1.388(3) . ?
C4 C9 1.526(3) . ?
C4 CS2 3.919(2) 2_755 ?
C5 C6 1.381(4) . ?
C5 CS2 3.698(3) 2_755 ?
C6 C7 1.386(4) . ?
C6 CS2 3.507(3) 2_755 ?
C7 C8 1.380(4) . ?
C7 CS2 3.553(3) 2_755 ?
C8 C12 1.518(3) . ?
C8 CS2 3.721(3) 2_755 ?
C9 C11 1.522(4) . ?
C9 C10 1.529(4) . ?
C12 C13 1.523(4) . ?
C12 C14 1.530(4) . ?
C12 CS2 3.836(3) . ?
C15 N2 1.360(3) . ?
C15 C20 1.444(4) . ?
C15 C16 1.444(4) . ?
C15 CS1 3.572(2) 2_756 ?
C15 CS2 3.656(2) . ?
C16 C17 1.380(4) . ?
C16 C21 1.513(4) . ?
C16 CS1 3.527(3) 2_756 ?
C17 C18 1.392(4) . ?
C17 CS1 3.452(3) 2_756 ?
C18 C19 1.369(4) . ?
C18 CS1 3.413(3) 2_756 ?
C19 C20 1.401(4) . ?
C19 CS1 3.482(3) 2_756 ?
C20 C24 1.518(4) . ?
C20 CS1 3.608(3) 2_756 ?
C21 C22 1.520(4) . ?
C21 C23 1.532(4) . ?
C23 CS1 3.811(4) . ?
C24 C25 1.527(4) . ?
C24 C26 1.536(4) . ?
C24 CS2 3.814(3) . ?
C27 O1 1.397(4) . ?
C28A O1 1.467(5) . ?
C28A C29A 1.491(7) . ?
C29A O2A 1.421(6) . ?
C29A CS2 3.826(7) . ?
C30A O2A 1.431(7) . ?
C28B O1 1.427(6) . ?
C28B C29B 1.489(9) . ?
C29B O2B 1.429(7) . ?
C30B O2B 1.430(7) . ?
C32 O3 1.415(4) . ?
C32 C32 1.490(8) 2_746 ?
C32 CS1 3.889(4) 2_746 ?
C31 O3 1.404(5) . ?
N1 CS1 2.996(2) . ?
N1 CS2 3.0936(19) . ?
N2 CS1 3.047(2) . ?
N2 CS2 3.145(2) . ?
O1 CS2 3.141(2) . ?
O2A CS2 3.193(13) . ?
O2B CS2 3.167(14) . ?
O3 CS1 3.100(2) . ?
CS1 C18 3.413(3) 2_756 ?
CS1 C17 3.452(3) 2_756 ?
CS1 C19 3.482(3) 2_756 ?
CS1 C16 3.527(3) 2_756 ?
CS1 C15 3.572(2) 2_756 ?
CS1 C20 3.608(3) 2_756 ?
CS2 C6 3.507(3) 2_755 ?
CS2 C7 3.553(3) 2_755 ?
CS2 C5 3.698(3) 2_755 ?
CS2 C8 3.721(3) 2_755 ?

loop_
_geom_torsion_atom_site_label_1
_geom_torsion_atom_site_label_2
_geom_torsion_atom_site_label_3
_geom_torsion_atom_site_label_4
_geom_torsion
_geom_torsion_site_symmetry_1
_geom_torsion_site_symmetry_2
_geom_torsion_site_symmetry_3
_geom_torsion_site_symmetry_4
_geom_torsion_publ_flag
N1 C1 C2 N2 6.7(4) . . . . ?
CS1 C1 C2 N2 -49.2(2) . . . . ?
CS2 C1 C2 N2 57.9(2) . . . . ?
N1 C1 C2 CS1 56.0(2) . . . . ?
CS2 C1 C2 CS1 107.17(5) . . . . ?
N1 C1 C2 CS2 -51.2(2) . . . . ?
CS1 C1 C2 CS2 -107.17(5) . . . . ?
N1 C3 C4 C5 -172.9(3) . . . . ?
C8 C3 C4 C5 10.3(3) . . . . ?
CS1 C3 C4 C5 130.0(2) . . . . ?
CS2 C3 C4 C5 -58.0(2) 2_755 . . . ?
N1 C3 C4 C9 12.6(4) . . . . ?
C8 C3 C4 C9 -164.2(2) . . . . ?
CS1 C3 C4 C9 -44.5(3) . . . . ?
CS2 C3 C4 C9 127.5(2) 2_755 . . . ?
N1 C3 C4 CS2 -114.9(3) . . . 2_755 ?
C8 C3 C4 CS2 68.27(19) . . . 2_755 ?
CS1 C3 C4 CS2 -172.04(8) . . . 2_755 ?
C3 C4 C5 C6 -5.3(4) . . . . ?
C9 C4 C5 C6 169.6(3) . . . . ?
CS2 C4 C5 C6 -66.3(3) 2_755 . . . ?
C3 C4 C5 CS2 60.9(2) . . . 2_755 ?
C9 C4 C5 CS2 -124.2(2) . . . 2_755 ?
C4 C5 C6 C7 -2.6(4) . . . . ?
CS2 C5 C6 C7 -77.7(2) 2_755 . . . ?
C4 C5 C6 CS2 75.1(3) . . . 2_755 ?
C5 C6 C7 C8 4.9(4) . . . . ?
CS2 C6 C7 C8 -76.6(3) 2_755 . . . ?
C5 C6 C7 CS2 81.5(3) . . . 2_755 ?
C6 C7 C8 C3 0.8(4) . . . . ?
CS2 C7 C8 C3 -71.0(2) 2_755 . . . ?
C6 C7 C8 C12 179.8(3) . . . . ?
CS2 C7 C8 C12 108.1(2) 2_755 . . . ?
C6 C7 C8 CS2 71.7(3) . . . 2_755 ?
N1 C3 C8 C7 174.5(2) . . . . ?
C4 C3 C8 C7 -8.2(4) . . . . ?
CS1 C3 C8 C7 -123.0(2) . . . . ?
CS2 C3 C8 C7 64.9(2) 2_755 . . . ?
N1 C3 C8 C12 -4.5(3) . . . . ?
C4 C3 C8 C12 172.7(2) . . . . ?
CS1 C3 C8 C12 57.9(3) . . . . ?
CS2 C3 C8 C12 -114.2(2) 2_755 . . . ?
N1 C3 C8 CS2 109.6(2) . . . 2_755 ?
C4 C3 C8 CS2 -73.10(19) . . . 2_755 ?
CS1 C3 C8 CS2 172.12(8) . . . 2_755 ?
C5 C4 C9 C11 78.6(3) . . . . ?
C3 C4 C9 C11 -106.7(3) . . . . ?
CS2 C4 C9 C11 -6.8(3) 2_755 . . . ?
C5 C4 C9 C10 -44.9(3) . . . . ?
C3 C4 C9 C10 129.7(3) . . . . ?
CS2 C4 C9 C10 -130.4(2) 2_755 . . . ?
C7 C8 C12 C13 50.1(4) . . . . ?
C3 C8 C12 C13 -130.8(3) . . . . ?
CS2 C8 C12 C13 132.2(2) 2_755 . . . ?
C7 C8 C12 C14 -74.3(3) . . . . ?
C3 C8 C12 C14 104.8(3) . . . . ?
CS2 C8 C12 C14 7.9(3) 2_755 . . . ?
C7 C8 C12 CS2 -149.3(2) . . . . ?
C3 C8 C12 CS2 29.8(3) . . . . ?
CS2 C8 C12 CS2 -67.21(14) 2_755 . . . ?
N2 C15 C16 C17 177.8(2) . . . . ?
C20 C15 C16 C17 -4.9(4) . . . . ?
CS1 C15 C16 C17 66.5(2) 2_756 . . . ?
CS2 C15 C16 C17 -116.2(2) . . . . ?
N2 C15 C16 C21 -0.5(3) . . . . ?
C20 C15 C16 C21 176.8(2) . . . . ?
CS1 C15 C16 C21 -111.8(2) 2_756 . . . ?
CS2 C15 C16 C21 65.5(3) . . . . ?
N2 C15 C16 CS1 111.3(2) . . . 2_756 ?
C20 C15 C16 CS1 -71.3(2) . . . 2_756 ?
CS2 C15 C16 CS1 177.33(12) . . . 2_756 ?
C15 C16 C17 C18 -0.2(4) . . . . ?
C21 C16 C17 C18 178.0(3) . . . . ?
CS1 C16 C17 C18 68.5(3) 2_756 . . . ?
C15 C16 C17 CS1 -68.8(2) . . . 2_756 ?
C21 C16 C17 CS1 109.5(2) . . . 2_756 ?
C16 C17 C18 C19 3.2(4) . . . . ?
CS1 C17 C18 C19 74.4(3) 2_756 . . . ?
C16 C17 C18 CS1 -71.1(3) . . . 2_756 ?
C17 C18 C19 C20 -0.8(4) . . . . ?
CS1 C18 C19 C20 72.7(3) 2_756 . . . ?
C17 C18 C19 CS1 -73.5(3) . . . 2_756 ?
C18 C19 C20 C15 -4.5(4) . . . . ?
CS1 C19 C20 C15 64.1(2) 2_756 . . . ?
C18 C19 C20 C24 170.3(3) . . . . ?
CS1 C19 C20 C24 -121.17(19) 2_756 . . . ?
C18 C19 C20 CS1 -68.6(3) . . . 2_756 ?
N2 C15 C20 C19 -175.9(2) . . . . ?
C16 C15 C20 C19 7.1(3) . . . . ?
CS1 C15 C20 C19 -62.3(2) 2_756 . . . ?
CS2 C15 C20 C19 132.7(2) . . . . ?
N2 C15 C20 C24 9.9(4) . . . . ?
C16 C15 C20 C24 -167.2(2) . . . . ?
CS1 C15 C20 C24 123.4(2) 2_756 . . . ?
CS2 C15 C20 C24 -41.6(2) . . . . ?
N2 C15 C20 CS1 -113.6(2) . . . 2_756 ?
C16 C15 C20 CS1 69.40(19) . . . 2_756 ?
CS2 C15 C20 CS1 -164.99(7) . . . 2_756 ?
C17 C16 C21 C22 -12.8(4) . . . . ?
C15 C16 C21 C22 165.5(2) . . . . ?
CS1 C16 C21 C22 73.8(3) 2_756 . . . ?
C17 C16 C21 C23 113.2(3) . . . . ?
C15 C16 C21 C23 -68.5(3) . . . . ?
CS1 C16 C21 C23 -160.2(2) 2_756 . . . ?
C16 C21 C23 CS1 107.0(2) . . . . ?
C22 C21 C23 CS1 -123.9(2) . . . . ?
C19 C20 C24 C25 71.9(3) . . . . ?
C15 C20 C24 C25 -113.7(3) . . . . ?
CS1 C20 C24 C25 -15.4(3) 2_756 . . . ?
C19 C20 C24 C26 -52.2(3) . . . . ?
C15 C20 C24 C26 122.2(3) . . . . ?
CS1 C20 C24 C26 -139.52(18) 2_756 . . . ?
C19 C20 C24 CS2 -135.0(2) . . . . ?
C15 C20 C24 CS2 39.5(2) . . . . ?
CS1 C20 C24 CS2 137.70(12) 2_756 . . . ?
O1 C28A C29A O2A 64.9(10) . . . . ?
O1 C28A C29A CS2 16.5(5) . . . . ?
O1 C28B C29B O2B -67.5(10) . . . . ?
C4 C3 N1 C1 13.7(4) . . . . ?
C8 C3 N1 C1 -169.5(2) . . . . ?
CS1 C3 N1 C1 91.7(2) . . . . ?
CS2 C3 N1 C1 -86.2(2) 2_755 . . . ?
C4 C3 N1 CS1 -78.0(3) . . . . ?
C8 C3 N1 CS1 98.77(19) . . . . ?
CS2 C3 N1 CS1 -177.90(6) 2_755 . . . ?
C4 C3 N1 CS2 138.5(2) . . . . ?
C8 C3 N1 CS2 -44.7(3) . . . . ?
CS1 C3 N1 CS2 -143.5(2) . . . . ?
CS2 C3 N1 CS2 38.6(2) 2_755 . . . ?
C2 C1 N1 C3 -161.0(2) . . . . ?
CS1 C1 N1 C3 -99.8(2) . . . . ?
CS2 C1 N1 C3 144.2(2) . . . . ?
C2 C1 N1 CS1 -61.2(2) . . . . ?
CS2 C1 N1 CS1 -116.02(6) . . . . ?
C2 C1 N1 CS2 54.8(2) . . . . ?
CS1 C1 N1 CS2 116.02(6) . . . . ?
C20 C15 N2 C2 22.2(4) . . . . ?
C16 C15 N2 C2 -160.8(2) . . . . ?
CS1 C15 N2 C2 -74.0(3) 2_756 . . . ?
CS2 C15 N2 C2 89.7(2) . . . . ?
C20 C15 N2 CS1 148.3(2) . . . . ?
C16 C15 N2 CS1 -34.7(3) . . . . ?
CS1 C15 N2 CS1 52.1(3) 2_756 . . . ?
CS2 C15 N2 CS1 -144.2(2) . . . . ?
C20 C15 N2 CS2 -67.5(3) . . . . ?
C16 C15 N2 CS2 109.5(2) . . . . ?
CS1 C15 N2 CS2 -163.70(8) 2_756 . . . ?
C1 C2 N2 C15 -160.7(2) . . . . ?
CS1 C2 N2 C15 147.5(2) . . . . ?
CS2 C2 N2 C15 -99.2(2) . . . . ?
C1 C2 N2 CS1 51.9(2) . . . . ?
CS2 C2 N2 CS1 113.35(5) . . . . ?
C1 C2 N2 CS2 -61.5(2) . . . . ?
CS1 C2 N2 CS2 -113.35(5) . . . . ?
C29B C28B O1 C27 -90.6(8) . . . . ?
C29B C28B O1 CS2 86.1(6) . . . . ?
C29A C28A O1 C27 -171.1(6) . . . . ?
C29A C28A O1 CS2 -23.8(7) . . . . ?
C28A C29A O2A C30A 75.1(13) . . . . ?
CS2 C29A O2A C30A 143.4(11) . . . . ?
C28A C29A O2A CS2 -68.4(8) . . . . ?
C28B C29B O2B C30B -169.4(15) . . . . ?
C28B C29B O2B CS2 15.6(12) . . . . ?
C32 C32 O3 C31 179.5(4) 2_746 . . . ?
CS1 C32 O3 C31 11.4(11) 2_746 . . . ?
C32 C32 O3 CS1 -5.0(5) 2_746 . . . ?
CS1 C32 O3 CS1 -173.2(8) 2_746 . . . ?
